data_1504733
loop_
_publ_author_name
'Shibata, Yu'
'Noguchi, Keiichi'
'Hirano, Masao'
'Tanaka, Ken'

_publ_section_title
;
 Rhodium-catalyzed highly enantio- and diastereoselective cotrimerization
 of alkenes and dialkyl acetylenedicarboxylates leading to
 furylcyclopropanes.
;
_journal_issue 13
_journal_name_full 'Organic letters'
_journal_page_first 2825
_journal_page_last 2828
_journal_paper_doi 10.1021/ol800966f
_journal_volume 10
_journal_year 2008
_chemical_absolute_configuration ad
_chemical_formula_moiety '2(C17 H19 Br N4 O8), 0.5(C H4 O)'
_chemical_formula_sum 'C17.25 H20 Br N4 O8.25'
_chemical_formula_weight 495.28
_chemical_name_systematic
;
 2,4-dinitro phenyl hydorazone of (+)-2-(3-Bromopropyl)-
 1-methoxyoxalylcyclopropanecarboxylic acid methyl ester 
;
_space_group_IT_number 5
_symmetry_cell_setting monoclinic
_symmetry_Int_Tables_number 5
_symmetry_space_group_name_Hall 'C 2y'
_symmetry_space_group_name_H-M 'C 1 2 1'
_atom_sites_solution_hydrogens difmap
_atom_sites_solution_primary direct
_atom_sites_solution_secondary difmap
_cell_angle_alpha 90.00
_cell_angle_beta 93.2780(10)
_cell_angle_gamma 90.00
_cell_formula_units_Z 8
_cell_length_a 32.6745(6)
_cell_length_b 6.89073(12)
_cell_length_c 18.7222(3)
_cell_measurement_reflns_used 35978
_cell_measurement_temperature 193
_cell_measurement_theta_max 68.2
_cell_measurement_theta_min 3.5
_cell_volume 4208.43(13)
_computing_cell_refinement PROCESS-AUTO
_computing_data_collection PROCESS-AUTO
_computing_data_reduction CrystalStructure
_computing_publication_material 'SHELXL-97 (Sheldrick, 1997)'
_computing_structure_refinement 'SHELXL-97 (Sheldrick, 1997)'
_computing_structure_solution SIR2004
_diffrn_ambient_temperature 193
_diffrn_detector_area_resol_mean 10.00
_diffrn_measured_fraction_theta_full 0.999
_diffrn_measured_fraction_theta_max 0.999
_diffrn_measurement_device_type 'Rigaku RAXIS-RAPID'
_diffrn_measurement_method \w
_diffrn_radiation_monochromator graphite
_diffrn_radiation_source 'rotating anode'
_diffrn_radiation_type CuK\a
_diffrn_radiation_wavelength 1.54187
_diffrn_reflns_av_R_equivalents 0.0258
_diffrn_reflns_av_sigmaI/netI 0.0249
_diffrn_reflns_limit_h_max 39
_diffrn_reflns_limit_h_min -39
_diffrn_reflns_limit_k_max 8
_diffrn_reflns_limit_k_min -8
_diffrn_reflns_limit_l_max 22
_diffrn_reflns_limit_l_min -22
_diffrn_reflns_number 37967
_diffrn_reflns_theta_full 68.22
_diffrn_reflns_theta_max 68.22
_diffrn_reflns_theta_min 3.49
_exptl_absorpt_coefficient_mu 3.149
_exptl_absorpt_correction_T_max 0.854
_exptl_absorpt_correction_T_min 0.387
_exptl_absorpt_correction_type numerical
_exptl_absorpt_process_details
;
    Higashi, T. (1999). Program for Absorption Correction.
    Rigaku Corporation, Tokyo, Japan.
;
_exptl_crystal_colour yellow
_exptl_crystal_density_diffrn 1.563
_exptl_crystal_density_method 'not measured'
_exptl_crystal_description block
_exptl_crystal_F_000 2020
_exptl_crystal_size_max 0.50
_exptl_crystal_size_mid 0.10
_exptl_crystal_size_min 0.05
_refine_diff_density_max 0.877
_refine_diff_density_min -0.640
_refine_diff_density_rms 0.060
_refine_ls_abs_structure_details 'Flack H D (1983), Acta Cryst. A39, 876-881 3267 Friedel Pairs'
_refine_ls_abs_structure_Flack -0.024(13)
_refine_ls_extinction_method none
_refine_ls_goodness_of_fit_ref 1.070
_refine_ls_hydrogen_treatment constr
_refine_ls_matrix_type full
_refine_ls_number_parameters 551
_refine_ls_number_reflns 7469
_refine_ls_number_restraints 3
_refine_ls_restrained_S_all 1.072
_refine_ls_R_factor_all 0.0399
_refine_ls_R_factor_gt 0.0335
_refine_ls_shift/su_max 0.001
_refine_ls_shift/su_mean 0.000
_refine_ls_structure_factor_coef Fsqd
_refine_ls_weighting_details 'calc w=1/[\s^2^(Fo^2^)+(0.0611P)^2^+3.4037P] where P=(Fo^2^+2Fc^2^)/3'
_refine_ls_weighting_scheme calc
_refine_ls_wR_factor_gt 0.0950
_refine_ls_wR_factor_ref 0.0997
_reflns_number_gt 6830
_reflns_number_total 7469
_reflns_threshold_expression >2sigma(I)
_cod_data_source_file ol800966f-file002.cif
_cod_data_source_block I
_cod_original_formula_sum 'C34.50 H40 Br2 N8 O16.50'
_cod_database_code 1504733

loop_
_symmetry_equiv_pos_site_id
_symmetry_equiv_pos_as_xyz
1 +X,+Y,+Z
2 -X,+Y,-Z
3 1/2+X,1/2+Y,+Z
4 1/2-X,1/2+Y,-Z

loop_
_atom_site_label
_atom_site_type_symbol
_atom_site_fract_x
_atom_site_fract_y
_atom_site_fract_z
_atom_site_U_iso_or_equiv
_atom_site_adp_type
_atom_site_occupancy
_atom_site_symmetry_multiplicity
_atom_site_calc_flag
_atom_site_refinement_flags
_atom_site_disorder_assembly
_atom_site_disorder_group
Br1 Br 0.339447(12) 0.12210(6) 0.40790(2) 0.05104(12) Uani 1 1 d . . .
C13 C 0.36650(14) 0.3587(8) 0.3809(3) 0.0656(13) Uani 1 1 d . . .
H13A H 0.3723 0.4397 0.4240 0.079 Uiso 1 1 calc R . .
H13B H 0.3930 0.3261 0.3606 0.079 Uiso 1 1 calc R . .
C12 C 0.34029(11) 0.4733(6) 0.32623(18) 0.0419(8) Uani 1 1 d . . .
H12A H 0.3351 0.3941 0.2825 0.050 Uiso 1 1 calc R . .
H12B H 0.3135 0.5035 0.3459 0.050 Uiso 1 1 calc R . .
C11 C 0.36135(10) 0.6593(5) 0.30727(18) 0.0404(9) Uani 1 1 d . . .
H11A H 0.3847 0.6295 0.2777 0.048 Uiso 1 1 calc R . .
H11B H 0.3723 0.7239 0.3516 0.048 Uiso 1 1 calc R . .
C10 C 0.33192(9) 0.7952(5) 0.26644(17) 0.0348(7) Uani 1 1 d . . .
H10 H 0.3086 0.8397 0.2946 0.042 Uiso 1 1 calc R . .
C1 C 0.18071(9) 0.8449(5) 0.23327(15) 0.0274(6) Uani 1 1 d . . .
C2 C 0.13901(8) 0.8818(5) 0.21469(14) 0.0265(6) Uani 1 1 d . . .
C3 C 0.10933(9) 0.8743(5) 0.26426(16) 0.0287(6) Uani 1 1 d . . .
H3 H 0.0813 0.8956 0.2501 0.034 Uiso 1 1 calc R . .
C4 C 0.12115(9) 0.8353(5) 0.33475(15) 0.0314(7) Uani 1 1 d . . .
C5 C 0.16212(9) 0.8037(5) 0.35662(15) 0.0318(7) Uani 1 1 d . . .
H5 H 0.1697 0.7797 0.4056 0.038 Uiso 1 1 calc R . .
C6 C 0.19129(9) 0.8074(5) 0.30724(15) 0.0303(6) Uani 1 1 d . . .
H6 H 0.2191 0.7848 0.3223 0.036 Uiso 1 1 calc R . .
C7 C 0.27743(9) 0.8053(5) 0.16041(15) 0.0287(6) Uani 1 1 d . . .
C8 C 0.32081(8) 0.7686(5) 0.18726(15) 0.0297(6) Uani 1 1 d . . .
C9 C 0.34600(10) 0.9414(5) 0.21581(19) 0.0400(8) Uani 1 1 d . . .
H9A H 0.3755 0.9438 0.2067 0.048 Uiso 1 1 calc R . .
H9B H 0.3325 1.0701 0.2152 0.048 Uiso 1 1 calc R . .
C14 C 0.26952(9) 0.8490(5) 0.08254(16) 0.0315(7) Uani 1 1 d . . .
C15 C 0.29924(11) 0.8786(6) -0.02880(17) 0.0427(8) Uani 1 1 d . . .
H15A H 0.3264 0.8826 -0.0484 0.051 Uiso 1 1 calc R . .
H15B H 0.2845 0.9989 -0.0410 0.051 Uiso 1 1 calc R . .
H15C H 0.2838 0.7677 -0.0491 0.051 Uiso 1 1 calc R . .
C16 C 0.34356(9) 0.6169(6) 0.14822(15) 0.0350(7) Uani 1 1 d . . .
C17 C 0.33566(14) 0.3397(6) 0.0756(2) 0.0518(10) Uani 1 1 d . . .
H17A H 0.3143 0.2505 0.0571 0.062 Uiso 1 1 calc R . .
H17B H 0.3565 0.2672 0.1044 0.062 Uiso 1 1 calc R . .
H17C H 0.3485 0.4027 0.0356 0.062 Uiso 1 1 calc R . .
O1 O 0.10047(9) 0.7922(6) 0.44883(14) 0.0742(11) Uani 1 1 d . . .
O2 O 0.05426(8) 0.8608(6) 0.36638(15) 0.0656(9) Uani 1 1 d . . .
O3 O 0.08934(7) 0.9885(5) 0.13126(13) 0.0509(7) Uani 1 1 d . . .
O4 O 0.14885(7) 0.9266(6) 0.09423(12) 0.0582(9) Uani 1 1 d . . .
O5 O 0.23568(7) 0.8698(5) 0.05405(12) 0.0451(6) Uani 1 1 d . . .
O6 O 0.30372(6) 0.8586(4) 0.04861(11) 0.0366(5) Uani 1 1 d . . .
O7 O 0.38024(7) 0.6128(5) 0.14447(14) 0.0532(7) Uani 1 1 d . . .
O8 O 0.31774(7) 0.4850(4) 0.11949(12) 0.0405(5) Uani 1 1 d . . .
N1 N 0.08964(9) 0.8292(5) 0.38686(15) 0.0426(7) Uani 1 1 d . . .
N2 N 0.12497(7) 0.9342(4) 0.14208(13) 0.0335(6) Uani 1 1 d . . .
N3 N 0.21018(7) 0.8448(4) 0.18443(13) 0.0300(6) Uani 1 1 d . . .
H3N H 0.2038 0.8713 0.1392 0.036 Uiso 1 1 calc R . .
N4 N 0.24947(7) 0.8033(4) 0.20649(13) 0.0295(5) Uani 1 1 d . . .
Br2 Br -0.060096(12) 0.22346(10) 0.47749(2) 0.06892(17) Uani 1 1 d . . .
O9 O 0.21077(8) 0.2375(6) 0.56209(12) 0.0603(8) Uani 1 1 d . . .
O10 O 0.26460(8) 0.2915(7) 0.50607(15) 0.0810(13) Uani 1 1 d . . .
O11 O 0.25547(7) 0.2559(5) 0.25061(13) 0.0513(7) Uani 1 1 d . . .
O12 O 0.20164(7) 0.3621(5) 0.19185(12) 0.0478(7) Uani 1 1 d . . .
O13 O 0.11691(7) 0.4665(5) 0.11716(13) 0.0519(7) Uani 1 1 d . . .
O14 O 0.05159(7) 0.4291(5) 0.07657(12) 0.0486(7) Uani 1 1 d . . .
O15 O 0.02185(6) 0.7349(4) 0.19204(14) 0.0448(6) Uani 1 1 d . . .
O16 O -0.03886(6) 0.5870(4) 0.19266(15) 0.0459(6) Uani 1 1 d . . .
N5 N 0.22798(9) 0.2683(5) 0.50755(15) 0.0459(8) Uani 1 1 d . . .
N6 N 0.22022(7) 0.3106(4) 0.24773(14) 0.0338(6) Uani 1 1 d . . .
N7 N 0.13086(7) 0.3641(4) 0.25164(13) 0.0294(5) Uani 1 1 d . . .
H7N H 0.1418 0.3824 0.2103 0.035 Uiso 1 1 calc R . .
N8 N 0.08994(7) 0.3674(4) 0.25646(13) 0.0281(5) Uani 1 1 d . . .
C18 C 0.15514(9) 0.3314(4) 0.31289(15) 0.0270(6) Uani 1 1 d . . .
C19 C 0.19804(9) 0.3114(5) 0.31390(15) 0.0280(6) Uani 1 1 d . . .
C20 C 0.22207(9) 0.2902(5) 0.37745(16) 0.0320(7) Uani 1 1 d . . .
H20 H 0.2511 0.2807 0.3769 0.038 Uiso 1 1 calc R . .
C21 C 0.20311(9) 0.2836(5) 0.44022(16) 0.0329(7) Uani 1 1 d . . .
C22 C 0.16056(9) 0.2930(5) 0.44186(16) 0.0345(7) Uani 1 1 d . . .
H22 H 0.1479 0.2833 0.4862 0.041 Uiso 1 1 calc R . .
C23 C 0.13704(9) 0.3164(5) 0.37971(16) 0.0314(7) Uani 1 1 d . . .
H23 H 0.1081 0.3226 0.3813 0.038 Uiso 1 1 calc R . .
C24 C 0.06622(9) 0.3973(5) 0.20008(16) 0.0298(6) Uani 1 1 d . . .
C25 C 0.02078(8) 0.3950(5) 0.20890(16) 0.0295(6) Uani 1 1 d . . .
C26 C -0.00319(9) 0.2119(5) 0.18594(18) 0.0363(7) Uani 1 1 d . . .
H26A H -0.0316 0.2286 0.1656 0.044 Uiso 1 1 calc R . .
H26B H 0.0122 0.1045 0.1647 0.044 Uiso 1 1 calc R . .
C27 C 0.00494(9) 0.2521(5) 0.26338(17) 0.0361(7) Uani 1 1 d . . .
H27 H 0.0270 0.1683 0.2862 0.043 Uiso 1 1 calc R . .
C28 C -0.02873(9) 0.2987(6) 0.31260(18) 0.0408(8) Uani 1 1 d . . .
H28A H -0.0393 0.1763 0.3322 0.049 Uiso 1 1 calc R . .
H28B H -0.0516 0.3628 0.2847 0.049 Uiso 1 1 calc R . .
C29 C -0.01422(11) 0.4295(7) 0.3739(2) 0.0518(10) Uani 1 1 d . . .
H29A H -0.0062 0.5566 0.3544 0.062 Uiso 1 1 calc R . .
H29B H 0.0105 0.3715 0.3985 0.062 Uiso 1 1 calc R . .
C30 C -0.04641(14) 0.4620(8) 0.4283(3) 0.0658(12) Uani 1 1 d . . .
H30A H -0.0715 0.5154 0.4035 0.079 Uiso 1 1 calc R . .
H30B H -0.0361 0.5589 0.4640 0.079 Uiso 1 1 calc R . .
C31 C 0.08138(10) 0.4352(6) 0.12731(17) 0.0369(8) Uani 1 1 d . . .
C32 C 0.06446(14) 0.4584(10) 0.0036(2) 0.0763(17) Uani 1 1 d . . .
H32A H 0.0404 0.4524 -0.0301 0.092 Uiso 1 1 calc R . .
H32B H 0.0840 0.3568 -0.0080 0.092 Uiso 1 1 calc R . .
H32C H 0.0776 0.5858 0.0003 0.092 Uiso 1 1 calc R . .
C33 C 0.00221(9) 0.5887(5) 0.19707(16) 0.0323(7) Uani 1 1 d . . .
C34 C -0.05805(11) 0.7747(6) 0.1859(3) 0.0614(12) Uani 1 1 d . . .
H34A H -0.0879 0.7591 0.1832 0.074 Uiso 1 1 calc R . .
H34B H -0.0496 0.8384 0.1423 0.074 Uiso 1 1 calc R . .
H34C H -0.0497 0.8544 0.2276 0.074 Uiso 1 1 calc R . .
C35 C 0.0000 0.967(2) 0.0000 0.128(4) Uiso 1 2 d SD . .
O17 O 0.0104(5) 0.795(2) 0.0341(9) 0.096(5) Uiso 0.25 1 d PD A 1
O18 O -0.0420(3) 0.948(3) 0.0131(11) 0.119(6) Uiso 0.25 1 d PD A 2

loop_
_atom_site_aniso_label
_atom_site_aniso_U_11
_atom_site_aniso_U_22
_atom_site_aniso_U_33
_atom_site_aniso_U_23
_atom_site_aniso_U_13
_atom_site_aniso_U_12
Br1 0.0571(2) 0.0486(2) 0.0470(2) 0.00429(18) -0.00111(16) 0.00085(19)
C13 0.058(2) 0.064(3) 0.071(3) 0.024(2) -0.023(2) -0.010(2)
C12 0.0408(17) 0.046(2) 0.0377(17) -0.0014(15) -0.0053(14) -0.0001(16)
C11 0.0324(15) 0.051(3) 0.0369(16) 0.0033(15) -0.0106(12) -0.0016(14)
C10 0.0271(14) 0.043(2) 0.0329(15) -0.0009(14) -0.0060(11) 0.0023(13)
C1 0.0285(14) 0.0244(16) 0.0288(14) -0.0015(12) -0.0022(11) -0.0014(11)
C2 0.0290(13) 0.0271(16) 0.0232(13) 0.0000(11) -0.0006(10) -0.0011(12)
C3 0.0268(14) 0.0281(17) 0.0308(14) -0.0028(12) -0.0014(11) -0.0018(12)
C4 0.0329(15) 0.0340(18) 0.0274(14) -0.0022(13) 0.0046(11) -0.0029(13)
C5 0.0372(15) 0.0319(18) 0.0257(13) -0.0015(12) -0.0030(11) -0.0031(13)
C6 0.0287(14) 0.0321(18) 0.0293(14) 0.0006(12) -0.0046(11) 0.0009(12)
C7 0.0261(14) 0.0304(17) 0.0291(14) 0.0006(12) -0.0019(11) 0.0001(12)
C8 0.0224(13) 0.0350(18) 0.0315(14) 0.0001(13) -0.0005(10) -0.0008(12)
C9 0.0337(16) 0.037(2) 0.0481(19) -0.0011(15) -0.0052(14) -0.0051(14)
C14 0.0280(14) 0.0369(19) 0.0297(14) 0.0014(13) 0.0011(11) 0.0014(13)
C15 0.0446(18) 0.055(2) 0.0290(15) 0.0083(15) 0.0067(13) 0.0007(17)
C16 0.0319(15) 0.0410(18) 0.0319(14) 0.0032(15) -0.0011(11) 0.0026(15)
C17 0.071(2) 0.042(2) 0.0411(19) -0.0069(16) -0.0111(17) 0.0116(19)
O1 0.0575(16) 0.132(3) 0.0340(13) 0.0165(17) 0.0129(11) 0.0161(19)
O2 0.0384(13) 0.113(3) 0.0466(14) 0.0084(17) 0.0095(11) 0.0092(16)
O3 0.0313(12) 0.082(2) 0.0386(13) 0.0121(13) -0.0040(10) 0.0091(13)
O4 0.0334(12) 0.113(3) 0.0288(12) 0.0113(14) 0.0048(9) 0.0123(14)
O5 0.0290(11) 0.0742(19) 0.0317(11) 0.0039(12) -0.0025(8) 0.0049(12)
O6 0.0304(10) 0.0497(15) 0.0299(10) 0.0041(10) 0.0043(8) 0.0009(10)
O7 0.0295(11) 0.0665(18) 0.0633(15) -0.0129(15) -0.0005(10) 0.0116(13)
O8 0.0451(12) 0.0381(14) 0.0379(12) -0.0048(10) 0.0004(10) -0.0002(11)
N1 0.0405(15) 0.054(2) 0.0341(14) 0.0009(13) 0.0102(11) 0.0009(14)
N2 0.0222(12) 0.0470(18) 0.0309(13) 0.0038(12) -0.0026(10) 0.0026(11)
N3 0.0240(11) 0.0382(16) 0.0277(12) 0.0052(11) -0.0013(9) 0.0024(11)
N4 0.0240(11) 0.0342(15) 0.0300(12) 0.0010(11) -0.0010(9) -0.0010(10)
Br2 0.04033(19) 0.1269(5) 0.04000(19) 0.0042(2) 0.00660(14) -0.0197(2)
O9 0.0550(15) 0.095(2) 0.0309(12) 0.0058(14) 0.0008(10) 0.0085(16)
O10 0.0409(15) 0.159(4) 0.0415(14) -0.0060(19) -0.0125(11) -0.0035(19)
O11 0.0262(11) 0.084(2) 0.0438(13) -0.0032(14) 0.0060(9) 0.0076(13)
O12 0.0325(11) 0.082(2) 0.0290(11) 0.0070(12) 0.0043(9) 0.0022(13)
O13 0.0323(12) 0.087(2) 0.0370(12) 0.0103(13) 0.0041(10) -0.0035(13)
O14 0.0362(12) 0.081(2) 0.0283(11) 0.0087(12) -0.0007(9) -0.0024(12)
O15 0.0285(10) 0.0348(15) 0.0705(15) 0.0067(12) -0.0027(10) -0.0042(10)
O16 0.0215(10) 0.0347(16) 0.0804(17) 0.0102(12) -0.0058(10) 0.0006(9)
N5 0.0374(15) 0.063(2) 0.0367(15) -0.0042(14) -0.0051(11) 0.0064(14)
N6 0.0261(12) 0.0408(17) 0.0347(13) -0.0027(12) 0.0048(10) -0.0032(11)
N7 0.0234(11) 0.0340(15) 0.0310(12) 0.0044(11) 0.0015(9) 0.0014(11)
N8 0.0226(11) 0.0292(14) 0.0323(12) -0.0002(10) 0.0006(9) -0.0010(10)
C18 0.0270(13) 0.0223(15) 0.0314(14) -0.0015(12) -0.0015(11) 0.0000(11)
C19 0.0253(13) 0.0295(17) 0.0294(14) -0.0045(12) 0.0037(11) -0.0024(12)
C20 0.0226(13) 0.0336(18) 0.0392(16) -0.0047(13) -0.0027(11) -0.0005(12)
C21 0.0327(14) 0.0361(18) 0.0294(14) 0.0002(13) -0.0034(11) -0.0007(13)
C22 0.0307(15) 0.042(2) 0.0310(15) -0.0017(13) 0.0021(11) -0.0001(13)
C23 0.0259(14) 0.0354(18) 0.0334(15) -0.0036(13) 0.0053(11) -0.0026(12)
C24 0.0271(14) 0.0292(17) 0.0332(15) 0.0032(12) 0.0018(11) -0.0004(12)
C25 0.0247(14) 0.0323(18) 0.0313(14) 0.0040(13) -0.0008(11) 0.0006(12)
C26 0.0313(14) 0.0302(17) 0.0472(17) -0.0033(15) 0.0014(12) -0.0018(14)
C27 0.0255(13) 0.039(2) 0.0436(16) 0.0120(15) 0.0017(12) 0.0027(13)
C28 0.0250(14) 0.056(2) 0.0420(17) 0.0129(16) 0.0040(12) -0.0007(14)
C29 0.0354(17) 0.075(3) 0.0447(19) 0.0012(19) 0.0032(14) -0.0079(18)
C30 0.052(2) 0.085(4) 0.063(3) -0.008(2) 0.0179(19) -0.002(2)
C31 0.0281(15) 0.050(2) 0.0329(16) 0.0040(14) 0.0038(12) 0.0038(14)
C32 0.057(2) 0.142(5) 0.0294(18) 0.022(3) 0.0031(16) -0.005(3)
C33 0.0265(14) 0.035(2) 0.0353(15) 0.0015(13) -0.0031(11) -0.0005(13)
C34 0.0295(17) 0.040(2) 0.114(4) 0.015(2) -0.0064(19) 0.0053(16)

loop_
_atom_type_symbol
_atom_type_description
_atom_type_scat_dispersion_real
_atom_type_scat_dispersion_imag
_atom_type_scat_source
C C 0.0181 0.0091 'International Tables Vol C Tables 4.2.6.8 and 6.1.1.4'
H H 0.0000 0.0000 'International Tables Vol C Tables 4.2.6.8 and 6.1.1.4'
Br Br -0.6763 1.2805 'International Tables Vol C Tables 4.2.6.8 and 6.1.1.4'
N N 0.0311 0.0180 'International Tables Vol C Tables 4.2.6.8 and 6.1.1.4'
O O 0.0492 0.0322 'International Tables Vol C Tables 4.2.6.8 and 6.1.1.4'

loop_
_geom_angle_atom_site_label_1
_geom_angle_atom_site_label_2
_geom_angle_atom_site_label_3
_geom_angle
C12 C13 Br1 111.5(3)
C12 C13 H13A 109.3
Br1 C13 H13A 109.3
C12 C13 H13B 109.3
Br1 C13 H13B 109.3
H13A C13 H13B 108.0
C11 C12 C13 110.7(3)
C11 C12 H12A 109.5
C13 C12 H12A 109.5
C11 C12 H12B 109.5
C13 C12 H12B 109.5
H12A C12 H12B 108.1
C12 C11 C10 111.0(3)
C12 C11 H11A 109.4
C10 C11 H11A 109.4
C12 C11 H11B 109.4
C10 C11 H11B 109.4
H11A C11 H11B 108.0
C9 C10 C8 61.3(2)
C9 C10 C11 122.2(3)
C8 C10 C11 121.8(3)
C9 C10 H10 113.9
C8 C10 H10 113.9
C11 C10 H10 113.9
N3 C1 C2 122.9(3)
N3 C1 C6 120.5(3)
C2 C1 C6 116.6(3)
C3 C2 C1 122.2(3)
C3 C2 N2 116.2(2)
C1 C2 N2 121.6(2)
C4 C3 C2 118.7(3)
C4 C3 H3 120.6
C2 C3 H3 120.6
C3 C4 C5 121.5(3)
C3 C4 N1 118.4(3)
C5 C4 N1 120.1(3)
C6 C5 C4 119.6(3)
C6 C5 H5 120.2
C4 C5 H5 120.2
C5 C6 C1 121.3(3)
C5 C6 H6 119.4
C1 C6 H6 119.4
N4 C7 C14 124.3(3)
N4 C7 C8 117.8(2)
C14 C7 C8 117.9(2)
C16 C8 C7 116.2(3)
C16 C8 C10 117.6(3)
C7 C8 C10 118.5(3)
C16 C8 C9 116.3(3)
C7 C8 C9 117.8(3)
C10 C8 C9 58.0(2)
C10 C9 C8 60.7(2)
C10 C9 H9A 117.7
C8 C9 H9A 117.7
C10 C9 H9B 117.7
C8 C9 H9B 117.7
H9A C9 H9B 114.8
O5 C14 O6 124.1(3)
O5 C14 C7 123.8(3)
O6 C14 C7 112.1(2)
O6 C15 H15A 109.5
O6 C15 H15B 109.5
H15A C15 H15B 109.5
O6 C15 H15C 109.5
H15A C15 H15C 109.5
H15B C15 H15C 109.5
O7 C16 O8 124.7(4)
O7 C16 C8 124.6(3)
O8 C16 C8 110.6(3)
O8 C17 H17A 109.5
O8 C17 H17B 109.5
H17A C17 H17B 109.5
O8 C17 H17C 109.5
H17A C17 H17C 109.5
H17B C17 H17C 109.5
C14 O6 C15 116.4(2)
C16 O8 C17 115.8(3)
O2 N1 O1 123.7(3)
O2 N1 C4 118.6(3)
O1 N1 C4 117.7(3)
O4 N2 O3 122.1(3)
O4 N2 C2 119.6(2)
O3 N2 C2 118.3(2)
N4 N3 C1 119.2(2)
N4 N3 H3N 120.4
C1 N3 H3N 120.4
C7 N4 N3 119.2(2)
C31 O14 C32 115.2(3)
C33 O16 C34 115.3(3)
O10 N5 O9 123.4(3)
O10 N5 C21 118.2(3)
O9 N5 C21 118.4(3)
O11 N6 O12 123.3(3)
O11 N6 C19 118.5(3)
O12 N6 C19 118.2(2)
N8 N7 C18 118.4(2)
N8 N7 H7N 120.8
C18 N7 H7N 120.8
C24 N8 N7 120.1(2)
N7 C18 C19 123.6(3)
N7 C18 C23 119.9(3)
C19 C18 C23 116.5(3)
C20 C19 C18 122.2(3)
C20 C19 N6 115.9(2)
C18 C19 N6 121.8(3)
C21 C20 C19 118.6(3)
C21 C20 H20 120.7
C19 C20 H20 120.7
C20 C21 C22 121.4(3)
C20 C21 N5 119.2(3)
C22 C21 N5 119.3(3)
C23 C22 C21 120.0(3)
C23 C22 H22 120.0
C21 C22 H22 120.0
C22 C23 C18 121.2(3)
C22 C23 H23 119.4
C18 C23 H23 119.4
N8 C24 C31 123.9(3)
N8 C24 C25 117.4(3)
C31 C24 C25 118.8(3)
C33 C25 C24 112.0(3)
C33 C25 C27 122.0(3)
C24 C25 C27 117.0(3)
C33 C25 C26 120.2(2)
C24 C25 C26 118.0(3)
C27 C25 C26 58.0(2)
C27 C26 C25 60.8(2)
C27 C26 H26A 117.7
C25 C26 H26A 117.7
C27 C26 H26B 117.7
C25 C26 H26B 117.7
H26A C26 H26B 114.8
C26 C27 C28 122.7(3)
C26 C27 C25 61.2(2)
C28 C27 C25 123.8(3)
C26 C27 H27 113.2
C28 C27 H27 113.2
C25 C27 H27 113.2
C27 C28 C29 112.4(3)
C27 C28 H28A 109.1
C29 C28 H28A 109.1
C27 C28 H28B 109.1
C29 C28 H28B 109.1
H28A C28 H28B 107.8
C28 C29 C30 113.3(3)
C28 C29 H29A 108.9
C30 C29 H29A 108.9
C28 C29 H29B 108.9
C30 C29 H29B 108.9
H29A C29 H29B 107.7
C29 C30 Br2 112.2(4)
C29 C30 H30A 109.2
Br2 C30 H30A 109.2
C29 C30 H30B 109.2
Br2 C30 H30B 109.2
H30A C30 H30B 107.9
O13 C31 O14 124.6(3)
O13 C31 C24 123.0(3)
O14 C31 C24 112.3(3)
O14 C32 H32A 109.5
O14 C32 H32B 109.5
H32A C32 H32B 109.5
O14 C32 H32C 109.5
H32A C32 H32C 109.5
H32B C32 H32C 109.5
O15 C33 O16 122.7(3)
O15 C33 C25 123.6(3)
O16 C33 C25 113.7(3)
O16 C34 H34A 109.5
O16 C34 H34B 109.5
H34A C34 H34B 109.5
O16 C34 H34C 109.5
H34A C34 H34C 109.5
H34B C34 H34C 109.5

loop_
_geom_bond_atom_site_label_1
_geom_bond_atom_site_label_2
_geom_bond_distance
Br1 C13 1.936(5)
C13 C12 1.518(5)
C13 H13A 0.9900
C13 H13B 0.9900
C12 C11 1.507(5)
C12 H12A 0.9900
C12 H12B 0.9900
C11 C10 1.517(4)
C11 H11A 0.9900
C11 H11B 0.9900
C10 C9 1.475(5)
C10 C8 1.517(4)
C10 H10 1.0000
C1 N3 1.365(4)
C1 C2 1.410(4)
C1 C6 1.431(4)
C2 C3 1.381(4)
C2 N2 1.455(4)
C3 C4 1.380(4)
C3 H3 0.9500
C4 C5 1.395(4)
C4 N1 1.459(4)
C5 C6 1.365(4)
C5 H5 0.9500
C6 H6 0.9500
C7 N4 1.292(4)
C7 C14 1.497(4)
C7 C8 1.498(4)
C8 C16 1.497(5)
C8 C9 1.527(4)
C9 H9A 0.9900
C9 H9B 0.9900
C14 O5 1.208(4)
C14 O6 1.318(4)
C15 O6 1.455(4)
C15 H15A 0.9800
C15 H15B 0.9800
C15 H15C 0.9800
C16 O7 1.205(4)
C16 O8 1.333(4)
C17 O8 1.440(5)
C17 H17A 0.9800
C17 H17B 0.9800
C17 H17C 0.9800
O1 N1 1.220(4)
O2 N1 1.217(4)
O3 N2 1.229(3)
O4 N2 1.222(3)
N3 N4 1.356(3)
N3 H3N 0.8800
Br2 C30 1.949(5)
O9 N5 1.213(4)
O10 N5 1.209(4)
O11 N6 1.210(3)
O12 N6 1.231(4)
O13 C31 1.206(4)
O14 C31 1.321(4)
O14 C32 1.465(4)
O15 C33 1.201(4)
O16 C33 1.340(4)
O16 C34 1.440(5)
N5 C21 1.464(4)
N6 C19 1.471(4)
N7 N8 1.345(3)
N7 C18 1.375(4)
N7 H7N 0.8800
N8 C24 1.290(4)
C18 C19 1.408(4)
C18 C23 1.418(4)
C19 C20 1.395(4)
C20 C21 1.360(4)
C20 H20 0.9500
C21 C22 1.394(4)
C22 C23 1.367(4)
C22 H22 0.9500
C23 H23 0.9500
C24 C31 1.499(4)
C24 C25 1.503(4)
C25 C33 1.478(5)
C25 C27 1.529(4)
C25 C26 1.534(5)
C26 C27 1.485(5)
C26 H26A 0.9900
C26 H26B 0.9900
C27 C28 1.509(4)
C27 H27 1.0000
C28 C29 1.514(6)
C28 H28A 0.9900
C28 H28B 0.9900
C29 C30 1.521(5)
C29 H29A 0.9900
C29 H29B 0.9900
C30 H30A 0.9900
C30 H30B 0.9900
C32 H32A 0.9800
C32 H32B 0.9800
C32 H32C 0.9800
C34 H34A 0.9800
C34 H34B 0.9800
C34 H34C 0.9800
C35 O17 1.380(9)
C35 O18 1.414(9)

loop_
_geom_torsion_atom_site_label_1
_geom_torsion_atom_site_label_2
_geom_torsion_atom_site_label_3
_geom_torsion_atom_site_label_4
_geom_torsion
Br1 C13 C12 C11 178.6(3)
C13 C12 C11 C10 -167.0(4)
C12 C11 C10 C9 -153.2(3)
C12 C11 C10 C8 -79.2(4)
N3 C1 C2 C3 177.5(3)
C6 C1 C2 C3 -2.8(5)
N3 C1 C2 N2 -3.8(5)
C6 C1 C2 N2 175.9(3)
C1 C2 C3 C4 2.1(5)
N2 C2 C3 C4 -176.7(3)
C2 C3 C4 C5 0.0(5)
C2 C3 C4 N1 179.5(3)
C3 C4 C5 C6 -1.3(5)
N1 C4 C5 C6 179.2(3)
C4 C5 C6 C1 0.5(5)
N3 C1 C6 C5 -178.9(3)
C2 C1 C6 C5 1.4(5)
N4 C7 C8 C16 129.3(3)
C14 C7 C8 C16 -52.9(4)
N4 C7 C8 C10 -19.3(5)
C14 C7 C8 C10 158.5(3)
N4 C7 C8 C9 -86.0(4)
C14 C7 C8 C9 91.9(4)
C9 C10 C8 C16 105.2(3)
C11 C10 C8 C16 -6.9(4)
C9 C10 C8 C7 -106.7(3)
C11 C10 C8 C7 141.2(3)
C11 C10 C8 C9 -112.1(3)
C11 C10 C9 C8 111.4(4)
C16 C8 C9 C10 -107.5(3)
C7 C8 C9 C10 107.8(3)
N4 C7 C14 O5 -6.8(6)
C8 C7 C14 O5 175.5(3)
N4 C7 C14 O6 174.4(3)
C8 C7 C14 O6 -3.4(4)
C7 C8 C16 O7 153.2(3)
C10 C8 C16 O7 -58.0(5)
C9 C8 C16 O7 7.9(5)
C7 C8 C16 O8 -28.1(4)
C10 C8 C16 O8 120.8(3)
C9 C8 C16 O8 -173.4(3)
O5 C14 O6 C15 -5.6(5)
C7 C14 O6 C15 173.3(3)
O7 C16 O8 C17 -6.0(5)
C8 C16 O8 C17 175.2(3)
C3 C4 N1 O2 -0.8(5)
C5 C4 N1 O2 178.7(4)
C3 C4 N1 O1 179.1(4)
C5 C4 N1 O1 -1.4(5)
C3 C2 N2 O4 -173.4(3)
C1 C2 N2 O4 7.8(5)
C3 C2 N2 O3 7.9(5)
C1 C2 N2 O3 -170.9(3)
C2 C1 N3 N4 -178.4(3)
C6 C1 N3 N4 1.9(5)
C14 C7 N4 N3 -0.7(5)
C8 C7 N4 N3 177.0(3)
C1 N3 N4 C7 -179.2(3)
C18 N7 N8 C24 -179.9(3)
N8 N7 C18 C19 175.5(3)
N8 N7 C18 C23 -4.6(4)
N7 C18 C19 C20 176.0(3)
C23 C18 C19 C20 -4.0(5)
N7 C18 C19 N6 -4.3(5)
C23 C18 C19 N6 175.7(3)
O11 N6 C19 C20 13.9(4)
O12 N6 C19 C20 -167.6(3)
O11 N6 C19 C18 -165.9(3)
O12 N6 C19 C18 12.7(5)
C18 C19 C20 C21 1.8(5)
N6 C19 C20 C21 -177.9(3)
C19 C20 C21 C22 1.4(5)
C19 C20 C21 N5 -177.9(3)
O10 N5 C21 C20 11.0(6)
O9 N5 C21 C20 -170.6(4)
O10 N5 C21 C22 -168.4(4)
O9 N5 C21 C22 10.0(5)
C20 C21 C22 C23 -2.3(5)
N5 C21 C22 C23 177.0(3)
C21 C22 C23 C18 0.0(5)
N7 C18 C23 C22 -176.9(3)
C19 C18 C23 C22 3.1(5)
N7 N8 C24 C31 -1.7(5)
N7 N8 C24 C25 178.8(3)
N8 C24 C25 C33 112.7(3)
C31 C24 C25 C33 -66.9(4)
N8 C24 C25 C27 -35.2(4)
C31 C24 C25 C27 145.3(3)
N8 C24 C25 C26 -101.4(3)
C31 C24 C25 C26 79.0(4)
C33 C25 C26 C27 -111.1(3)
C24 C25 C26 C27 105.9(3)
C25 C26 C27 C28 113.7(4)
C33 C25 C27 C26 107.9(3)
C24 C25 C27 C26 -107.6(3)
C33 C25 C27 C28 -3.9(5)
C24 C25 C27 C28 140.5(3)
C26 C25 C27 C28 -111.9(3)
C26 C27 C28 C29 -150.3(4)
C25 C27 C28 C29 -75.4(4)
C27 C28 C29 C30 -174.2(4)
C28 C29 C30 Br2 64.7(4)
C32 O14 C31 O13 1.6(6)
C32 O14 C31 C24 -178.0(4)
N8 C24 C31 O13 -10.2(6)
C25 C24 C31 O13 169.3(4)
N8 C24 C31 O14 169.4(3)
C25 C24 C31 O14 -11.0(5)
C34 O16 C33 O15 -3.7(5)
C34 O16 C33 C25 176.1(3)
C24 C25 C33 O15 -10.7(4)
C27 C25 C33 O15 135.3(3)
C26 C25 C33 O15 -155.8(3)
C24 C25 C33 O16 169.5(3)
C27 C25 C33 O16 -44.5(4)
C26 C25 C33 O16 24.5(4)
